data_4345497
loop_
_publ_author_name
'Bo\<ca, Roman'
'Rajn\'ak, Cyril'
'Titi\<s, J\'an'
'Valigura, Du\<san'

_publ_section_title
;
 Field Supported Slow Magnetic Relaxation in a Mononuclear Cu(II) Complex.
;
_journal_issue 3
_journal_name_full 'Inorganic chemistry'
_journal_page_first 1478
_journal_page_last 1482
_journal_paper_doi 10.1021/acs.inorgchem.6b02535
_journal_volume 56
_journal_year 2017
_chemical_formula_moiety 'C14 H12 Cu N2 O6, 0.5(H2 O)'
_chemical_formula_sum 'C14 H13 Cu N2 O6.5'
_chemical_formula_weight 376.80
_space_group_crystal_system monoclinic
_space_group_IT_number 14
_space_group_name_Hall '-P 2yn'
_space_group_name_H-M_alt 'P 1 21/n 1'
_symmetry_space_group_name_Hall '-P 2yn'
_symmetry_space_group_name_H-M 'P 1 21/n 1'
_atom_sites_solution_hydrogens mixed
_atom_sites_solution_primary direct
_audit_creation_date 2016-04-02
_audit_creation_method
;
Olex2 1.2
(compiled 2016.02.19 svn.r3266 for OlexSys, GUI svn.r5155)
;
_cell_angle_alpha 90
_cell_angle_beta 102.904(3)
_cell_angle_gamma 90
_cell_formula_units_Z 8
_cell_length_a 8.6646(3)
_cell_length_b 22.9611(7)
_cell_length_c 14.5027(5)
_cell_measurement_temperature 100
_cell_volume 2812.43(17)
_computing_cell_refinement 'STOE X-AREA'
_computing_data_collection 'STOE X-AREA'
_computing_data_reduction 'STOE X-RED'
_computing_molecular_graphics 'Olex2 (Dolomanov et al., 2009)'
_computing_publication_material 'Olex2 (Dolomanov et al., 2009)'
_computing_structure_refinement 'ShelXL (Sheldrick, 2015)'
_computing_structure_solution 'SIR2011 (Burla et al., 2007)'
_diffrn_ambient_temperature 100
_diffrn_detector Pilatus300K
_diffrn_detector_area_resol_mean 5.81
_diffrn_detector_type STOE
_diffrn_measured_fraction_theta_full 0.995
_diffrn_measured_fraction_theta_max 0.979
_diffrn_measurement_device_type 'Stoe Stadivari with Xenocs Genix3D Cu HF'
_diffrn_measurement_method '\w scans'
_diffrn_radiation_collimation '0.6 mm diameter'
_diffrn_radiation_monochromator 'Graded multilayer mirror'
_diffrn_radiation_polarisn_norm 270
_diffrn_radiation_type CuK\a
_diffrn_radiation_wavelength 1.54186
_diffrn_reflns_av_R_equivalents 0.0256
_diffrn_reflns_av_unetI/netI 0.0141
_diffrn_reflns_Laue_measured_fraction_full 0.995
_diffrn_reflns_Laue_measured_fraction_max 0.979
_diffrn_reflns_limit_h_max 10
_diffrn_reflns_limit_h_min -9
_diffrn_reflns_limit_k_max 27
_diffrn_reflns_limit_k_min -27
_diffrn_reflns_limit_l_max 17
_diffrn_reflns_limit_l_min -13
_diffrn_reflns_number 61468
_diffrn_reflns_point_group_measured_fraction_full 0.995
_diffrn_reflns_point_group_measured_fraction_max 0.979
_diffrn_reflns_theta_full 67.686
_diffrn_reflns_theta_max 70.832
_diffrn_reflns_theta_min 3.672
_diffrn_source 'Genix3D Cu HF'
_diffrn_source_current 0.600
_diffrn_source_power 0.030
_diffrn_source_voltage 50
_exptl_absorpt_coefficient_mu 2.577
_exptl_crystal_density_diffrn 1.780
_exptl_crystal_F_000 1536
_exptl_crystal_size_max 0.2
_exptl_crystal_size_mid 0.16
_exptl_crystal_size_min 0.1
_refine_diff_density_max 0.336
_refine_diff_density_min -0.716
_refine_diff_density_rms 0.067
_refine_ls_extinction_method none
_refine_ls_goodness_of_fit_ref 1.041
_refine_ls_hydrogen_treatment mixed
_refine_ls_matrix_type full
_refine_ls_number_parameters 436
_refine_ls_number_reflns 5317
_refine_ls_number_restraints 4
_refine_ls_restrained_S_all 1.041
_refine_ls_R_factor_all 0.0302
_refine_ls_R_factor_gt 0.0266
_refine_ls_shift/su_max 0.001
_refine_ls_shift/su_mean 0.000
_refine_ls_structure_factor_coef Fsqd
_refine_ls_weighting_details 'w=1/[\s^2^(Fo^2^)+(0.0413P)^2^+2.8511P] where P=(Fo^2^+2Fc^2^)/3'
_refine_ls_weighting_scheme calc
_refine_ls_wR_factor_gt 0.0731
_refine_ls_wR_factor_ref 0.0745
_reflns_Friedel_coverage 0.000
_reflns_number_gt 4810
_reflns_number_total 5317
_reflns_threshold_expression 'I > 2\s(I)'
_cod_data_source_file ic6b02535_si_002.cif
_cod_data_source_block hk45
_cod_depositor_comments
;

2020-07-06
Z value and formula fixed to values more according to usual
chemical conventions.                 miguel
;
_cod_original_formula_sum 'C28 H26 Cu2 N4 O13'
_cod_original_formula_weight 753.61
_cod_original_formula_moiety '2(C14 H12 Cu N2 O6), H2 O'
_cod_original_formula_units_Z 4
_cod_database_code 4345497
_shelx_space_group_comment
;
The symmetry employed for this shelxl refinement is uniquely defined
by the following loop, which should always be used as a source of
symmetry information in preference to the above space-group names.
They are only intended as comments.
;
_shelx_estimated_absorpt_t_max 0.783
_shelx_estimated_absorpt_t_min 0.627
_olex2_refinement_description
;
1. Fixed Uiso
 At 1.2 times of:
  All C(H) groups, All C(H,H) groups
 At 1.5 times of:
  All C(H,H,H,H) groups, All O(H,H) groups
2. Restrained distances
 O5-H5 = O6-H6 = O11-H11A = O12-H12A
 0.84 with sigma of 0.001
3.a Riding coordinates:
 O1W(H1WA,H1WB)
3.b Secondary CH2 refined with riding coordinates:
 C8(H8A,H8B), C14(H14A,H14B), C22(H22A,H22B), C28(H28A,H28B)
3.c Aromatic/amide H refined with riding coordinates:
 C3(H3), C4(H4), C5(H5A), C10(H10), C11(H11), C12(H12), C17(H17), C18(H18),
 C19(H19), C24(H24), C25(H25), C26(H26)
;
_shelx_shelxl_version_number 2014/7
_olex2_submission_special_instructions 'No special instructions were received'

loop_
_space_group_symop_operation_xyz
'x, y, z'
'-x+1/2, y+1/2, -z+1/2'
'-x, -y, -z'
'x-1/2, -y-1/2, z-1/2'

loop_
_atom_site_label
_atom_site_type_symbol
_atom_site_fract_x
_atom_site_fract_y
_atom_site_fract_z
_atom_site_U_iso_or_equiv
_atom_site_adp_type
_atom_site_occupancy
_atom_site_site_symmetry_order
_atom_site_calc_flag
_atom_site_refinement_flags_posn
Cu1 Cu 0.46554(3) -0.21524(2) 0.03690(2) 0.00932(8) Uani 1 1 d .
Cu2 Cu 0.41461(3) -0.46435(2) 0.21748(2) 0.01004(8) Uani 1 1 d .
O1 O 0.49079(15) -0.15147(6) -0.05728(9) 0.0132(3) Uani 1 1 d .
O2 O 0.36202(16) -0.11064(6) -0.19315(10) 0.0142(3) Uani 1 1 d .
O3 O 0.35394(15) -0.27945(6) 0.10265(9) 0.0116(3) Uani 1 1 d .
O4 O 0.14173(15) -0.33867(6) 0.06897(9) 0.0137(3) Uani 1 1 d .
O5 O 0.41840(15) -0.14118(6) 0.13976(10) 0.0137(3) Uani 1 1 d D
O6 O 0.61720(16) -0.28877(6) -0.00585(10) 0.0136(3) Uani 1 1 d D
O7 O 0.49761(15) -0.40719(6) 0.12690(9) 0.0120(3) Uani 1 1 d .
O8 O 0.45984(16) -0.38751(6) -0.02877(9) 0.0139(3) Uani 1 1 d .
O9 O 0.32182(17) -0.53900(6) 0.26129(9) 0.0160(3) Uani 1 1 d .
O10 O 0.18142(17) -0.61783(6) 0.20207(10) 0.0166(3) Uani 1 1 d .
O11 O 0.20463(16) -0.40578(6) 0.21778(9) 0.0137(3) Uani 1 1 d D
O12 O 0.68528(16) -0.49114(6) 0.27609(9) 0.0134(3) Uani 1 1 d D
O1W O -0.0898(3) -0.51450(9) 0.62915(17) 0.0510(5) Uani 1 1 d .
H1WA H -0.0458 -0.5459 0.6502 0.077 Uiso 1 1 d R
H1WB H -0.1502 -0.5041 0.6641 0.077 Uiso 1 1 d R
N1 N 0.27218(18) -0.22554(7) -0.05532(11) 0.0094(3) Uani 1 1 d .
N2 N 0.67352(18) -0.20529(7) 0.12540(11) 0.0095(3) Uani 1 1 d .
N3 N 0.32264(18) -0.49833(7) 0.09706(11) 0.0103(3) Uani 1 1 d .
N4 N 0.47119(18) -0.42957(7) 0.34543(11) 0.0103(3) Uani 1 1 d .
C1 C 0.3747(2) -0.14704(8) -0.12868(13) 0.0107(4) Uani 1 1 d .
C2 C 0.2448(2) -0.19176(8) -0.13250(13) 0.0101(4) Uani 1 1 d .
C3 C 0.1121(2) -0.20077(8) -0.20440(13) 0.0122(4) Uani 1 1 d .
H3 H 0.0900 -0.1764 -0.2587 0.015 Uiso 1 1 calc R
C4 C 0.0120(2) -0.24668(9) -0.19461(14) 0.0145(4) Uani 1 1 d .
H4 H -0.0773 -0.2549 -0.2441 0.017 Uiso 1 1 calc R
C5 C 0.0414(2) -0.28060(8) -0.11310(14) 0.0130(4) Uani 1 1 d .
H5A H -0.0279 -0.3114 -0.1055 0.016 Uiso 1 1 calc R
C6 C 0.1742(2) -0.26818(8) -0.04372(13) 0.0102(4) Uani 1 1 d .
C7 C 0.2272(2) -0.29869(8) 0.05032(13) 0.0095(4) Uani 1 1 d .
C8 C 0.5687(2) -0.11328(9) 0.16527(16) 0.0182(4) Uani 1 1 d .
H8A H 0.5748 -0.0902 0.2237 0.022 Uiso 1 1 calc R
H8B H 0.5812 -0.0863 0.1142 0.022 Uiso 1 1 calc R
C9 C 0.7006(2) -0.15768(8) 0.18144(14) 0.0125(4) Uani 1 1 d .
C10 C 0.8415(2) -0.15007(9) 0.24695(14) 0.0165(4) Uani 1 1 d .
H10 H 0.8580 -0.1166 0.2864 0.020 Uiso 1 1 calc R
C11 C 0.9593(2) -0.19228(9) 0.25438(14) 0.0176(4) Uani 1 1 d .
H11 H 1.0568 -0.1882 0.2994 0.021 Uiso 1 1 calc R
C12 C 0.9320(2) -0.24022(9) 0.19534(14) 0.0155(4) Uani 1 1 d .
H12 H 1.0117 -0.2690 0.1983 0.019 Uiso 1 1 calc R
C13 C 0.7872(2) -0.24589(8) 0.13180(13) 0.0110(4) Uani 1 1 d .
C14 C 0.7514(2) -0.29855(8) 0.06909(14) 0.0141(4) Uani 1 1 d .
H14A H 0.8442 -0.3078 0.0424 0.017 Uiso 1 1 calc R
H14B H 0.7311 -0.3324 0.1071 0.017 Uiso 1 1 calc R
C15 C 0.4385(2) -0.41647(8) 0.03983(13) 0.0105(4) Uani 1 1 d .
C16 C 0.3307(2) -0.46933(8) 0.01882(13) 0.0101(4) Uani 1 1 d .
C17 C 0.2458(2) -0.48799(8) -0.06855(14) 0.0131(4) Uani 1 1 d .
H17 H 0.2526 -0.4679 -0.1248 0.016 Uiso 1 1 calc R
C18 C 0.1499(2) -0.53712(8) -0.07187(14) 0.0136(4) Uani 1 1 d .
H18 H 0.0891 -0.5505 -0.1309 0.016 Uiso 1 1 calc R
C19 C 0.1430(2) -0.56661(8) 0.01102(14) 0.0120(4) Uani 1 1 d .
H19 H 0.0778 -0.6000 0.0096 0.014 Uiso 1 1 calc R
C20 C 0.2339(2) -0.54592(8) 0.09547(13) 0.0110(4) Uani 1 1 d .
C21 C 0.2450(2) -0.57046(8) 0.19397(13) 0.0122(4) Uani 1 1 d .
C22 C 0.2390(2) -0.36745(10) 0.29679(15) 0.0201(4) Uani 1 1 d .
H22A H 0.1447 -0.3639 0.3244 0.024 Uiso 1 1 calc R
H22B H 0.2640 -0.3283 0.2756 0.024 Uiso 1 1 calc R
C23 C 0.3767(2) -0.38936(9) 0.37104(14) 0.0133(4) Uani 1 1 d .
C24 C 0.4062(2) -0.36739(9) 0.46250(14) 0.0172(4) Uani 1 1 d .
H24 H 0.3374 -0.3393 0.4799 0.021 Uiso 1 1 calc R
C25 C 0.5378(2) -0.38715(9) 0.52794(14) 0.0175(4) Uani 1 1 d .
H25 H 0.5611 -0.3723 0.5906 0.021 Uiso 1 1 calc R
C26 C 0.6351(2) -0.42883(9) 0.50113(14) 0.0156(4) Uani 1 1 d .
H26 H 0.7258 -0.4428 0.5450 0.019 Uiso 1 1 calc R
C27 C 0.5978(2) -0.44957(8) 0.40961(13) 0.0114(4) Uani 1 1 d .
C28 C 0.6943(2) -0.49612(9) 0.37530(14) 0.0144(4) Uani 1 1 d .
H28A H 0.8062 -0.4928 0.4099 0.017 Uiso 1 1 calc R
H28B H 0.6550 -0.5349 0.3890 0.017 Uiso 1 1 calc R
H5 H 0.377(2) -0.1363(11) 0.1864(10) 0.022 Uiso 1 1 d DR
H6 H 0.562(2) -0.3191(6) -0.0122(18) 0.022 Uiso 1 1 d DR
H11A H 0.188(3) -0.3850(8) 0.1689(9) 0.022 Uiso 1 1 d DR
H12A H 0.740(2) -0.4619(6) 0.2698(18) 0.022 Uiso 1 1 d DR

loop_
_atom_site_aniso_label
_atom_site_aniso_U_11
_atom_site_aniso_U_22
_atom_site_aniso_U_33
_atom_site_aniso_U_23
_atom_site_aniso_U_13
_atom_site_aniso_U_12
Cu1 0.00701(14) 0.01046(15) 0.00976(15) 0.00094(10) 0.00028(11) -0.00192(10)
Cu2 0.01076(14) 0.01149(15) 0.00755(14) -0.00091(10) 0.00136(11) -0.00246(10)
O1 0.0111(6) 0.0148(7) 0.0136(7) 0.0021(5) 0.0022(6) -0.0021(5)
O2 0.0141(7) 0.0131(7) 0.0166(7) 0.0050(5) 0.0060(6) 0.0016(5)
O3 0.0109(6) 0.0131(7) 0.0094(6) 0.0008(5) -0.0005(5) -0.0023(5)
O4 0.0115(6) 0.0144(7) 0.0144(7) 0.0042(5) 0.0012(5) -0.0032(5)
O5 0.0107(6) 0.0156(7) 0.0155(7) -0.0049(5) 0.0041(5) -0.0012(5)
O6 0.0132(7) 0.0118(7) 0.0150(7) -0.0021(5) 0.0015(6) -0.0026(5)
O7 0.0128(6) 0.0121(7) 0.0106(7) -0.0012(5) 0.0018(5) -0.0018(5)
O8 0.0171(7) 0.0134(7) 0.0117(7) 0.0005(5) 0.0041(6) -0.0040(5)
O9 0.0197(7) 0.0170(7) 0.0102(7) 0.0001(5) 0.0012(6) -0.0070(6)
O10 0.0213(7) 0.0139(7) 0.0153(7) 0.0000(5) 0.0053(6) -0.0069(6)
O11 0.0143(7) 0.0173(7) 0.0090(6) 0.0026(5) 0.0014(6) 0.0008(5)
O12 0.0157(7) 0.0133(7) 0.0118(7) -0.0007(5) 0.0042(6) -0.0003(5)
O1W 0.0461(12) 0.0408(11) 0.0733(15) 0.0163(11) 0.0287(11) 0.0099(9)
N1 0.0091(7) 0.0097(8) 0.0098(8) -0.0003(6) 0.0032(6) -0.0002(6)
N2 0.0087(7) 0.0103(8) 0.0103(8) 0.0010(6) 0.0036(6) -0.0012(6)
N3 0.0093(7) 0.0102(8) 0.0118(8) -0.0006(6) 0.0034(6) -0.0001(6)
N4 0.0090(7) 0.0120(8) 0.0101(8) -0.0003(6) 0.0022(6) -0.0021(6)
C1 0.0105(9) 0.0103(9) 0.0129(9) -0.0003(7) 0.0063(8) 0.0020(7)
C2 0.0111(9) 0.0099(9) 0.0103(9) -0.0006(7) 0.0044(8) 0.0019(7)
C3 0.0143(9) 0.0127(9) 0.0096(9) 0.0011(7) 0.0027(8) 0.0027(7)
C4 0.0139(9) 0.0167(10) 0.0110(9) -0.0008(7) -0.0011(8) -0.0015(7)
C5 0.0127(9) 0.0128(9) 0.0125(9) -0.0003(7) 0.0008(8) -0.0034(7)
C6 0.0109(9) 0.0096(9) 0.0108(9) -0.0005(7) 0.0039(8) 0.0003(7)
C7 0.0094(9) 0.0097(9) 0.0097(9) -0.0009(7) 0.0028(7) 0.0013(7)
C8 0.0133(10) 0.0133(10) 0.0278(11) -0.0071(8) 0.0044(9) -0.0023(7)
C9 0.0121(9) 0.0126(9) 0.0139(9) -0.0011(7) 0.0053(8) -0.0032(7)
C10 0.0153(10) 0.0194(10) 0.0149(10) -0.0054(8) 0.0035(8) -0.0060(8)
C11 0.0117(9) 0.0247(11) 0.0144(10) 0.0009(8) -0.0015(8) -0.0049(8)
C12 0.0107(9) 0.0177(10) 0.0176(10) 0.0029(8) 0.0023(8) 0.0014(7)
C13 0.0106(9) 0.0115(9) 0.0122(9) 0.0025(7) 0.0052(8) -0.0007(7)
C14 0.0099(9) 0.0139(10) 0.0188(10) -0.0021(8) 0.0036(8) 0.0009(7)
C15 0.0084(8) 0.0113(9) 0.0127(9) -0.0016(7) 0.0041(7) 0.0011(7)
C16 0.0093(8) 0.0106(9) 0.0114(9) -0.0006(7) 0.0043(7) 0.0008(7)
C17 0.0146(9) 0.0146(9) 0.0108(9) -0.0003(7) 0.0043(8) -0.0001(7)
C18 0.0133(9) 0.0160(10) 0.0108(9) -0.0039(7) 0.0014(8) -0.0012(7)
C19 0.0111(9) 0.0104(9) 0.0154(10) -0.0025(7) 0.0047(8) -0.0013(7)
C20 0.0095(8) 0.0107(9) 0.0143(10) -0.0005(7) 0.0054(8) 0.0005(7)
C21 0.0109(9) 0.0134(10) 0.0127(9) -0.0004(7) 0.0038(8) -0.0006(7)
C22 0.0151(10) 0.0285(12) 0.0161(10) -0.0041(9) 0.0025(9) 0.0083(8)
C23 0.0106(9) 0.0168(10) 0.0135(10) -0.0009(7) 0.0048(8) 0.0003(7)
C24 0.0164(10) 0.0211(11) 0.0160(10) -0.0037(8) 0.0077(8) 0.0024(8)
C25 0.0193(10) 0.0231(11) 0.0109(10) -0.0049(8) 0.0047(8) -0.0027(8)
C26 0.0137(9) 0.0193(10) 0.0126(10) 0.0004(8) 0.0003(8) -0.0015(8)
C27 0.0100(9) 0.0118(9) 0.0127(9) 0.0025(7) 0.0032(8) -0.0020(7)
C28 0.0161(9) 0.0147(10) 0.0117(9) 0.0012(7) 0.0016(8) 0.0023(7)

loop_
_atom_type_symbol
_atom_type_description
_atom_type_scat_dispersion_real
_atom_type_scat_dispersion_imag
_atom_type_scat_source
C C 0.0181 0.0091 'International Tables Vol C Tables 4.2.6.8 and 6.1.1.4'
H H 0.0000 0.0000 'International Tables Vol C Tables 4.2.6.8 and 6.1.1.4'
Cu Cu -1.9646 0.5888 'International Tables Vol C Tables 4.2.6.8 and 6.1.1.4'
N N 0.0311 0.0180 'International Tables Vol C Tables 4.2.6.8 and 6.1.1.4'
O O 0.0492 0.0322 'International Tables Vol C Tables 4.2.6.8 and 6.1.1.4'

loop_
_geom_angle_atom_site_label_1
_geom_angle_atom_site_label_2
_geom_angle_atom_site_label_3
_geom_angle
O1 Cu1 O3 158.70(5)
O1 Cu1 O5 88.03(5)
O1 Cu1 O6 101.06(5)
O3 Cu1 O5 93.24(5)
O3 Cu1 O6 87.48(5)
O6 Cu1 O5 152.55(5)
N1 Cu1 O1 80.16(6)
N1 Cu1 O3 79.09(6)
N1 Cu1 O5 106.47(6)
N1 Cu1 O6 100.62(6)
N1 Cu1 N2 176.10(6)
N2 Cu1 O1 97.62(6)
N2 Cu1 O3 103.36(6)
N2 Cu1 O5 76.56(6)
N2 Cu1 O6 76.59(6)
O7 Cu2 O11 91.01(5)
O7 Cu2 O12 86.40(5)
O9 Cu2 O7 158.45(5)
O9 Cu2 O11 97.18(5)
O9 Cu2 O12 95.52(5)
O11 Cu2 O12 151.37(5)
N3 Cu2 O7 79.31(6)
N3 Cu2 O9 80.23(6)
N3 Cu2 O11 94.17(6)
N3 Cu2 O12 113.25(6)
N3 Cu2 N4 169.91(7)
N4 Cu2 O7 106.70(6)
N4 Cu2 O9 94.52(6)
N4 Cu2 O11 77.84(6)
N4 Cu2 O12 75.66(6)
C1 O1 Cu1 114.59(11)
C7 O3 Cu1 113.41(11)
Cu1 O5 H5 140.5(17)
C8 O5 Cu1 102.20(11)
C8 O5 H5 105.0(16)
Cu1 O6 H6 106.7(16)
C14 O6 Cu1 109.14(10)
C14 O6 H6 107.7(17)
C15 O7 Cu2 113.57(11)
C21 O9 Cu2 114.16(12)
Cu2 O11 H11A 109.1(17)
C22 O11 Cu2 110.20(11)
C22 O11 H11A 107.1(16)
Cu2 O12 H12A 107.0(16)
C28 O12 Cu2 101.97(10)
C28 O12 H12A 105.6(17)
H1WA O1W H1WB 108.6
C2 N1 Cu1 118.53(12)
C6 N1 Cu1 119.13(13)
C6 N1 C2 122.20(16)
C9 N2 Cu1 119.65(13)
C13 N2 Cu1 120.79(13)
C13 N2 C9 119.54(16)
C16 N3 Cu2 118.88(13)
C16 N3 C20 122.36(16)
C20 N3 Cu2 118.04(13)
C23 N4 Cu2 119.95(13)
C23 N4 C27 119.70(16)
C27 N4 Cu2 120.14(13)
O1 C1 C2 114.83(16)
O2 C1 O1 125.90(17)
O2 C1 C2 119.26(17)
N1 C2 C1 111.73(16)
N1 C2 C3 120.38(17)
C3 C2 C1 127.87(17)
C2 C3 H3 121.1
C2 C3 C4 117.89(17)
C4 C3 H3 121.1
C3 C4 H4 119.7
C5 C4 C3 120.70(18)
C5 C4 H4 119.7
C4 C5 H5A 121.0
C6 C5 C4 117.98(17)
C6 C5 H5A 121.0
N1 C6 C5 120.79(17)
N1 C6 C7 112.42(16)
C5 C6 C7 126.79(17)
O3 C7 C6 115.29(16)
O4 C7 O3 127.19(17)
O4 C7 C6 117.50(16)
O5 C8 H8A 109.5
O5 C8 H8B 109.5
O5 C8 C9 110.69(16)
H8A C8 H8B 108.1
C9 C8 H8A 109.5
C9 C8 H8B 109.5
N2 C9 C8 115.38(16)
N2 C9 C10 121.66(18)
C10 C9 C8 122.94(18)
C9 C10 H10 120.5
C9 C10 C11 119.00(18)
C11 C10 H10 120.5
C10 C11 H11 120.5
C12 C11 C10 119.02(18)
C12 C11 H11 120.5
C11 C12 H12 120.3
C11 C12 C13 119.36(18)
C13 C12 H12 120.3
N2 C13 C12 121.40(18)
N2 C13 C14 117.83(17)
C12 C13 C14 120.76(17)
O6 C14 C13 111.03(15)
O6 C14 H14A 109.4
O6 C14 H14B 109.4
C13 C14 H14A 109.4
C13 C14 H14B 109.4
H14A C14 H14B 108.0
O7 C15 C16 115.23(16)
O8 C15 O7 127.34(17)
O8 C15 C16 117.42(16)
N3 C16 C15 112.06(16)
N3 C16 C17 120.48(17)
C17 C16 C15 127.45(17)
C16 C17 H17 120.9
C16 C17 C18 118.21(18)
C18 C17 H17 120.9
C17 C18 H18 119.9
C19 C18 C17 120.21(18)
C19 C18 H18 119.9
C18 C19 H19 120.9
C20 C19 C18 118.15(17)
C20 C19 H19 120.9
N3 C20 C19 120.56(17)
N3 C20 C21 111.87(16)
C19 C20 C21 127.55(17)
O9 C21 C20 115.00(16)
O10 C21 O9 126.34(18)
O10 C21 C20 118.66(17)
O11 C22 H22A 109.4
O11 C22 H22B 109.4
O11 C22 C23 111.07(16)
H22A C22 H22B 108.0
C23 C22 H22A 109.4
C23 C22 H22B 109.4
N4 C23 C22 117.90(17)
N4 C23 C24 121.43(18)
C24 C23 C22 120.65(18)
C23 C24 H24 120.6
C25 C24 C23 118.87(18)
C25 C24 H24 120.6
C24 C25 H25 120.3
C24 C25 C26 119.48(18)
C26 C25 H25 120.3
C25 C26 H26 120.6
C27 C26 C25 118.78(18)
C27 C26 H26 120.6
N4 C27 C26 121.71(18)
N4 C27 C28 116.00(16)
C26 C27 C28 122.29(17)
O12 C28 C27 111.48(15)
O12 C28 H28A 109.3
O12 C28 H28B 109.3
C27 C28 H28A 109.3
C27 C28 H28B 109.3
H28A C28 H28B 108.0

loop_
_geom_bond_atom_site_label_1
_geom_bond_atom_site_label_2
_geom_bond_distance
Cu1 O1 2.0472(13)
Cu1 O3 2.1046(13)
Cu1 O5 2.3572(13)
Cu1 O6 2.3078(14)
Cu1 N1 1.9107(16)
Cu1 N2 1.9784(16)
Cu2 O7 2.0947(13)
Cu2 O9 2.0532(14)
Cu2 O11 2.2633(14)
Cu2 O12 2.3897(14)
Cu2 N3 1.9163(16)
Cu2 N4 1.9786(16)
O1 C1 1.276(2)
O2 C1 1.241(2)
O3 C7 1.267(2)
O4 C7 1.247(2)
O5 C8 1.424(2)
O5 H5 0.8400(10)
O6 C14 1.421(2)
O6 H6 0.8400(10)
O7 C15 1.270(2)
O8 C15 1.244(2)
O9 C21 1.276(2)
O10 C21 1.237(2)
O11 C22 1.423(2)
O11 H11A 0.8399(10)
O12 C28 1.428(2)
O12 H12A 0.8399(10)
O1W H1WA 0.8404
O1W H1WB 0.8403
N1 C2 1.339(2)
N1 C6 1.331(2)
N2 C9 1.351(2)
N2 C13 1.345(2)
N3 C16 1.331(2)
N3 C20 1.334(2)
N4 C23 1.340(3)
N4 C27 1.350(2)
C1 C2 1.516(3)
C2 C3 1.384(3)
C3 H3 0.9500
C3 C4 1.392(3)
C4 H4 0.9500
C4 C5 1.391(3)
C5 H5A 0.9500
C5 C6 1.379(3)
C6 C7 1.511(3)
C8 H8A 0.9900
C8 H8B 0.9900
C8 C9 1.511(3)
C9 C10 1.380(3)
C10 H10 0.9500
C10 C11 1.394(3)
C11 H11 0.9500
C11 C12 1.382(3)
C12 H12 0.9500
C12 C13 1.387(3)
C13 C14 1.503(3)
C14 H14A 0.9900
C14 H14B 0.9900
C15 C16 1.520(3)
C16 C17 1.384(3)
C17 H17 0.9500
C17 C18 1.396(3)
C18 H18 0.9500
C18 C19 1.393(3)
C19 H19 0.9500
C19 C20 1.384(3)
C20 C21 1.518(3)
C22 H22A 0.9900
C22 H22B 0.9900
C22 C23 1.504(3)
C23 C24 1.388(3)
C24 H24 0.9500
C24 C25 1.386(3)
C25 H25 0.9500
C25 C26 1.387(3)
C26 H26 0.9500
C26 C27 1.379(3)
C27 C28 1.508(3)
C28 H28A 0.9900
C28 H28B 0.9900

loop_
_geom_hbond_atom_site_label_D
_geom_hbond_atom_site_label_H
_geom_hbond_atom_site_label_A
_geom_hbond_distance_DH
_geom_hbond_distance_HA
_geom_hbond_distance_DA
_geom_hbond_angle_DHA
_geom_hbond_site_symmetry_A
O1W H1WA O2 0.84 2.17 2.968(2) 159.7 2_545
O1W H1WB O9 0.84 2.25 3.083(3) 168.8 3_546
C19 H19 O4 0.95 2.44 3.299(2) 151.1 3_545
O5 H5 O10 0.8400(10) 1.849(5) 2.6801(19) 170(2) 2
O6 H6 O8 0.8400(10) 1.791(3) 2.6281(18) 174(2) .
O11 H11A O4 0.8399(10) 1.770(3) 2.6085(18) 176(3) .
O12 H12A O2 0.8399(10) 1.981(10) 2.7749(19) 157(2) 4_656

loop_
_geom_torsion_atom_site_label_1
_geom_torsion_atom_site_label_2
_geom_torsion_atom_site_label_3
_geom_torsion_atom_site_label_4
_geom_torsion
Cu1 O1 C1 O2 177.88(15)
Cu1 O1 C1 C2 -3.01(19)
Cu1 O3 C7 O4 176.06(15)
Cu1 O3 C7 C6 -5.53(19)
Cu1 O5 C8 C9 -40.49(18)
Cu1 O6 C14 C13 -22.33(17)
Cu1 N1 C2 C1 -3.7(2)
Cu1 N1 C2 C3 175.01(13)
Cu1 N1 C6 C5 -173.61(14)
Cu1 N1 C6 C7 6.3(2)
Cu1 N2 C9 C8 -4.3(2)
Cu1 N2 C9 C10 177.30(14)
Cu1 N2 C13 C12 -178.23(14)
Cu1 N2 C13 C14 0.5(2)
Cu2 O7 C15 O8 175.89(15)
Cu2 O7 C15 C16 -4.45(19)
Cu2 O9 C21 O10 178.29(16)
Cu2 O9 C21 C20 -1.5(2)
Cu2 O11 C22 C23 -18.4(2)
Cu2 O12 C28 C27 -38.41(16)
Cu2 N3 C16 C15 9.3(2)
Cu2 N3 C16 C17 -170.22(14)
Cu2 N3 C20 C19 168.98(14)
Cu2 N3 C20 C21 -9.6(2)
Cu2 N4 C23 C22 -6.5(2)
Cu2 N4 C23 C24 174.92(15)
Cu2 N4 C27 C26 -176.01(14)
Cu2 N4 C27 C28 3.5(2)
O1 C1 C2 N1 4.3(2)
O1 C1 C2 C3 -174.24(18)
O2 C1 C2 N1 -176.48(16)
O2 C1 C2 C3 4.9(3)
O5 C8 C9 N2 34.4(2)
O5 C8 C9 C10 -147.27(18)
O7 C15 C16 N3 -2.6(2)
O7 C15 C16 C17 176.90(18)
O8 C15 C16 N3 177.12(16)
O8 C15 C16 C17 -3.4(3)
O11 C22 C23 N4 17.4(3)
O11 C22 C23 C24 -164.01(18)
N1 C2 C3 C4 -1.7(3)
N1 C6 C7 O3 0.0(2)
N1 C6 C7 O4 178.61(16)
N2 C9 C10 C11 0.9(3)
N2 C13 C14 O6 16.4(2)
N3 C16 C17 C18 1.2(3)
N3 C20 C21 O9 7.0(2)
N3 C20 C21 O10 -172.80(16)
N4 C23 C24 C25 0.9(3)
N4 C27 C28 O12 28.5(2)
C1 C2 C3 C4 176.79(18)
C2 N1 C6 C5 2.1(3)
C2 N1 C6 C7 -177.93(16)
C2 C3 C4 C5 2.8(3)
C3 C4 C5 C6 -1.5(3)
C4 C5 C6 N1 -1.0(3)
C4 C5 C6 C7 179.09(18)
C5 C6 C7 O3 179.98(18)
C5 C6 C7 O4 -1.4(3)
C6 N1 C2 C1 -179.45(16)
C6 N1 C2 C3 -0.7(3)
C8 C9 C10 C11 -177.40(19)
C9 N2 C13 C12 0.5(3)
C9 N2 C13 C14 179.21(16)
C9 C10 C11 C12 0.6(3)
C10 C11 C12 C13 -1.5(3)
C11 C12 C13 N2 1.0(3)
C11 C12 C13 C14 -177.72(18)
C12 C13 C14 O6 -164.82(17)
C13 N2 C9 C8 177.00(17)
C13 N2 C9 C10 -1.4(3)
C15 C16 C17 C18 -178.26(17)
C16 N3 C20 C19 -1.2(3)
C16 N3 C20 C21 -179.79(16)
C16 C17 C18 C19 -1.0(3)
C17 C18 C19 C20 -0.3(3)
C18 C19 C20 N3 1.4(3)
C18 C19 C20 C21 179.69(18)
C19 C20 C21 O9 -171.45(18)
C19 C20 C21 O10 8.8(3)
C20 N3 C16 C15 179.43(16)
C20 N3 C16 C17 -0.1(3)
C22 C23 C24 C25 -177.61(19)
C23 N4 C27 C26 -1.4(3)
C23 N4 C27 C28 178.12(17)
C23 C24 C25 C26 -1.0(3)
C24 C25 C26 C27 -0.1(3)
C25 C26 C27 N4 1.3(3)
C25 C26 C27 C28 -178.19(18)
C26 C27 C28 O12 -152.05(17)
C27 N4 C23 C22 178.80(17)
C27 N4 C23 C24 0.3(3)
